data_7250267
loop_
_publ_author_name
'Matsuda, Yumi'
'Asai, Rentaro'
'Moriguchi, Jumpei'
'Akutagawa, Tomoyuki'
'Masuya-Suzuki, Atsuko'
'Tsunashima, Ryo'

_publ_section_title
;
 Synthesis, crystallographic study and solid-state properties of
 metal-free perovskites with P-atom containing A-site cations
;
_journal_issue 18
_journal_name_full CrystEngComm
_journal_page_first 2824
_journal_page_last 2829
_journal_paper_doi 10.1039/D5CE00177C
_journal_volume 27
_journal_year 2025
_chemical_formula_moiety '3(Br), C6 H14 N3 P, H4 N'
_chemical_formula_sum 'C6 H18 Br3 N4 P'
_chemical_formula_weight 416.94
_space_group_crystal_system orthorhombic
_space_group_IT_number 33
_space_group_name_Hall 'P 2c -2n'
_space_group_name_H-M_alt 'P n a 21'
_atom_sites_solution_hydrogens mixed
_atom_sites_solution_primary dual
_audit_creation_date 2025-01-08
_audit_creation_method
;
Olex2 1.5
(compiled 2024.02.16 svn.r378c4104 for OlexSys, GUI svn.r6928)
;
_audit_update_record
;
2025-02-17 deposited with the CCDC.	2025-04-07 downloaded from the CCDC.
;
_cell_angle_alpha 90
_cell_angle_beta 90
_cell_angle_gamma 90
_cell_formula_units_Z 4
_cell_length_a 13.8355(5)
_cell_length_b 9.9594(4)
_cell_length_c 9.7006(4)
_cell_measurement_reflns_used 3280
_cell_measurement_temperature 364
_cell_measurement_theta_max 28.4400
_cell_measurement_theta_min 2.9280
_cell_volume 1336.68(9)
_computing_cell_refinement 'CrysAlisPro 1.171.42.49 (Rigaku OD, 2022)'
_computing_data_collection 'CrysAlisPro 1.171.42.49 (Rigaku OD, 2022)'
_computing_data_reduction 'CrysAlisPro 1.171.42.49 (Rigaku OD, 2022)'
_computing_molecular_graphics 'Olex2 1.5 (Dolomanov et al., 2009)'
_computing_publication_material 'Olex2 1.5 (Dolomanov et al., 2009)'
_computing_structure_refinement 'SHELXL 2018/3 (Sheldrick, 2015)'
_computing_structure_solution 'SHELXT 2018/2 (Sheldrick, 2018)'
_diffrn_ambient_environment air
_diffrn_ambient_temperature 364
_diffrn_detector 'Hybrid Pixel Array Detector'
_diffrn_detector_area_resol_mean 10.0000
_diffrn_detector_type HyPix
_diffrn_measured_fraction_theta_full 0.994
_diffrn_measured_fraction_theta_max 0.787
_diffrn_measurement_details
;
List of Runs (angles in degrees, time in seconds):

  # Type    Start    End  Width  t~exp~   \w     \q     \k     \f   Frames
#--------------------------------------------------------------------------
  1  \w    -64.00  11.00   0.25    2.20    --   -5.68 -59.00  26.00  300
  2  \w    -16.00  39.00   0.25    2.20    --    6.15 -99.00   0.00  220
;
_diffrn_measurement_device 'four-circle diffractometer'
_diffrn_measurement_device_type 'XtaLAB Synergy R, DW system, HyPix'
_diffrn_measurement_method '\w scans'
_diffrn_orient_matrix_type 'CrysAlisPro convention (1999,Acta A55,543-557)'
_diffrn_orient_matrix_UB_11 0.0038967000
_diffrn_orient_matrix_UB_12 0.0706546000
_diffrn_orient_matrix_UB_13 -0.0071220000
_diffrn_orient_matrix_UB_21 -0.0355573000
_diffrn_orient_matrix_UB_22 0.0087976000
_diffrn_orient_matrix_UB_23 0.0518775000
_diffrn_orient_matrix_UB_31 0.0367410000
_diffrn_orient_matrix_UB_32 0.0009882000
_diffrn_orient_matrix_UB_33 0.0510287000
_diffrn_radiation_monochromator mirror
_diffrn_radiation_probe x-ray
_diffrn_radiation_type 'Mo K\a'
_diffrn_radiation_wavelength 0.71073
_diffrn_reflns_av_R_equivalents 0.0181
_diffrn_reflns_av_unetI/netI 0.0251
_diffrn_reflns_Laue_measured_fraction_full 0.994
_diffrn_reflns_Laue_measured_fraction_max 0.787
_diffrn_reflns_limit_h_max 19
_diffrn_reflns_limit_h_min -15
_diffrn_reflns_limit_k_max 13
_diffrn_reflns_limit_k_min -10
_diffrn_reflns_limit_l_max 8
_diffrn_reflns_limit_l_min -12
_diffrn_reflns_number 5578
_diffrn_reflns_point_group_measured_fraction_full 0.769
_diffrn_reflns_point_group_measured_fraction_max 0.579
_diffrn_reflns_theta_full 25.242
_diffrn_reflns_theta_max 30.576
_diffrn_reflns_theta_min 2.931
_diffrn_source 'Rotating-anode X-ray tube'
_diffrn_source_type 'Rigaku (Mo) X-ray Source'
_exptl_absorpt_coefficient_mu 9.148
_exptl_absorpt_correction_T_max 0.231
_exptl_absorpt_correction_T_min 0.079
_exptl_absorpt_correction_type gaussian
_exptl_absorpt_process_details
;
CrysAlisPro 1.171.42.49 (Rigaku Oxford Diffraction, 2022)
Numerical absorption correction based on gaussian integration over
a multifaceted crystal model
Empirical absorption correction using spherical harmonics,
implemented in SCALE3 ABSPACK scaling algorithm.
;
_exptl_crystal_colour 'clear colourless'
_exptl_crystal_colour_lustre clear
_exptl_crystal_colour_primary colourless
_exptl_crystal_density_diffrn 2.072
_exptl_crystal_description block
_exptl_crystal_F_000 808
_exptl_crystal_size_max 0.22
_exptl_crystal_size_mid 0.19
_exptl_crystal_size_min 0.16
_refine_diff_density_max 1.042
_refine_diff_density_min -0.628
_refine_diff_density_rms 0.135
_refine_ls_abs_structure_details
;
 Flack x determined using 554 quotients [(I+)-(I-)]/[(I+)+(I-)]
 (Parsons, Flack and Wagner, Acta Cryst. B69 (2013) 249-259).
;
_refine_ls_abs_structure_Flack 0.005(8)
_refine_ls_extinction_method none
_refine_ls_goodness_of_fit_ref 1.069
_refine_ls_hydrogen_treatment mixed
_refine_ls_matrix_type full
_refine_ls_number_parameters 139
_refine_ls_number_reflns 2370
_refine_ls_number_restraints 11
_refine_ls_restrained_S_all 1.068
_refine_ls_R_factor_all 0.0513
_refine_ls_R_factor_gt 0.0451
_refine_ls_shift/su_max 0.000
_refine_ls_shift/su_mean 0.000
_refine_ls_structure_factor_coef Fsqd
_refine_ls_weighting_details 'w=1/[\s^2^(Fo^2^)+(0.0743P)^2^+0.7164P] where P=(Fo^2^+2Fc^2^)/3'
_refine_ls_weighting_scheme calc
_refine_ls_wR_factor_gt 0.1106
_refine_ls_wR_factor_ref 0.1137
_reflns_Friedel_coverage 0.395
_reflns_Friedel_fraction_full 0.515
_reflns_Friedel_fraction_max 0.346
_reflns_number_gt 2108
_reflns_number_total 2370
_reflns_threshold_expression 'I > 2\s(I)'
_cod_data_source_file d5ce00177c2.cif
_cod_data_source_block 364k_rt
_cod_depositor_comments 'Adding full bibliography for 7250254--7250270.cif.'
_cod_database_code 7250267
_shelx_shelxl_version_number 2018/3
_chemical_oxdiff_formula C6H18N3Br3P
_shelx_space_group_comment
;
The symmetry employed for this shelxl refinement is uniquely defined
by the following loop, which should always be used as a source of
symmetry information in preference to the above space-group names.
They are only intended as comments.
;
_shelx_estimated_absorpt_t_max 0.322
_shelx_estimated_absorpt_t_min 0.238
_olex2_refinement_description
;
1. Fixed Uiso
 At 1.2 times of:
  All C(H,H) groups, All C(H,H,H,H,H,H) groups, All N(H) groups
2. Restrained distances
 N1-H1C = N1-H1D = N1-H1E = N1-H1F
 1.04 with sigma of 0.02
 H1C-H1D = H1C-H1E = H1C-H1F = H1D-H1E = H1D-H1F = H1E-H1F
 1.75 with sigma of 0.04
3.a Ternary CH refined with riding coordinates:
 N4(H4), N3(H3)
3.b Secondary CH2 refined with riding coordinates:
 C6(H6A,H6B), C4(H4A,H4B), C2(H2A,H2B), C3(H3A,H3B), C5(H5A,H5B), C1(H1A,H1B)
;
_olex2_submission_special_instructions 'No special instructions were received'
_oxdiff_exptl_absorpt_empirical_details
;
Empirical correction (ABSPACK) includes:
- Absorption correction using spherical harmonics
- Frame scaling
;
_oxdiff_exptl_absorpt_empirical_full_max 1.704
_oxdiff_exptl_absorpt_empirical_full_min 0.724

loop_
_space_group_symop_operation_xyz
'x, y, z'
'-x, -y, z+1/2'
'x+1/2, -y+1/2, z'
'-x+1/2, y+1/2, z+1/2'

loop_
_atom_site_label
_atom_site_type_symbol
_atom_site_fract_x
_atom_site_fract_y
_atom_site_fract_z
_atom_site_U_iso_or_equiv
_atom_site_adp_type
_atom_site_occupancy
_atom_site_site_symmetry_order
_atom_site_calc_flag
_atom_site_refinement_flags_posn
_atom_site_refinement_flags_adp
_atom_site_refinement_flags_occupancy
_atom_site_disorder_assembly
_atom_site_disorder_group
Br01 Br 0.27686(6) 0.53447(9) 0.70923(13) 0.0547(2) Uani 1 1 d . . . . .
Br02 Br -0.01345(6) 0.21893(9) 0.41490(12) 0.0608(3) Uani 1 1 d . . . . .
Br03 Br 0.24608(7) -0.00680(9) 0.66677(18) 0.0628(3) Uani 1 1 d . . . . .
P1 P 0.56881(18) 0.9131(3) 0.4319(4) 0.0694(7) Uani 1 1 d . . . . .
N2 N 0.4280(5) 0.7619(7) 0.2942(8) 0.0453(15) Uani 1 1 d . . . . .
N1 N 0.2306(6) 0.2839(9) 0.4624(12) 0.069(2) Uani 1 1 d D . . . .
N4 N 0.5639(4) 0.6345(6) 0.4115(9) 0.0493(15) Uani 1 1 d . . . . .
H4 H 0.604331 0.554537 0.399849 0.059 Uiso 1 1 calc R U . . .
N3 N 0.4386(6) 0.7360(8) 0.5547(8) 0.0525(18) Uani 1 1 d . . . . .
H3 H 0.397907 0.720885 0.635880 0.063 Uiso 1 1 calc R U . . .
C6 C 0.5081(6) 0.6166(10) 0.5397(12) 0.056(2) Uani 1 1 d . . . . .
H6A H 0.551421 0.612743 0.618172 0.067 Uiso 1 1 calc R U . . .
H6B H 0.471825 0.533256 0.535948 0.067 Uiso 1 1 calc R U . . .
C4 C 0.3735(5) 0.7433(9) 0.4277(13) 0.058(2) Uani 1 1 d . . . . .
H4A H 0.335846 0.661347 0.421984 0.069 Uiso 1 1 calc R U . . .
H4B H 0.328655 0.817427 0.438946 0.069 Uiso 1 1 calc R U . . .
C2 C 0.4922(7) 0.8667(11) 0.5738(12) 0.063(3) Uani 1 1 d . . . . .
H2A H 0.531501 0.860093 0.656362 0.075 Uiso 1 1 calc R U . . .
H2B H 0.445373 0.937701 0.588584 0.075 Uiso 1 1 calc R U . . .
C3 C 0.6299(5) 0.7527(9) 0.4201(13) 0.0559(19) Uani 1 1 d . . . . .
H3A H 0.671132 0.753277 0.339227 0.067 Uiso 1 1 calc R U . . .
H3B H 0.671184 0.742090 0.500193 0.067 Uiso 1 1 calc R U . . .
C5 C 0.4966(6) 0.6421(10) 0.2871(10) 0.051(2) Uani 1 1 d . . . . .
H5A H 0.535050 0.648570 0.203742 0.061 Uiso 1 1 calc R U . . .
H5B H 0.458944 0.560091 0.281787 0.061 Uiso 1 1 calc R U . . .
C1 C 0.4826(8) 0.8855(11) 0.2960(13) 0.069(3) Uani 1 1 d . . . . .
H1A H 0.436639 0.959101 0.298407 0.083 Uiso 1 1 calc R U . . .
H1B H 0.516937 0.891908 0.209109 0.083 Uiso 1 1 calc R U . . .
H1C H 0.295(3) 0.237(8) 0.428(9) 0.083 Uiso 1 1 d D U . . .
H1D H 0.173(4) 0.217(6) 0.435(9) 0.083 Uiso 1 1 d D U . . .
H1E H 0.222(6) 0.371(5) 0.403(8) 0.083 Uiso 1 1 d D U . . .
H1F H 0.233(6) 0.299(9) 0.568(3) 0.083 Uiso 1 1 d D U . . .

loop_
_atom_site_aniso_label
_atom_site_aniso_U_11
_atom_site_aniso_U_22
_atom_site_aniso_U_33
_atom_site_aniso_U_23
_atom_site_aniso_U_13
_atom_site_aniso_U_12
Br01 0.0494(4) 0.0530(4) 0.0618(5) -0.0020(4) 0.0017(4) -0.0016(3)
Br02 0.0685(5) 0.0577(5) 0.0563(5) 0.0061(6) -0.0055(5) -0.0077(4)
Br03 0.0565(4) 0.0589(5) 0.0729(7) -0.0085(5) 0.0051(5) 0.0004(4)
P1 0.0619(13) 0.0547(13) 0.092(2) -0.0005(13) -0.0094(15) -0.0085(11)
N2 0.037(3) 0.050(4) 0.049(4) -0.015(3) -0.001(3) -0.007(3)
N1 0.068(5) 0.060(5) 0.078(6) -0.017(4) -0.009(4) -0.001(4)
N4 0.050(3) 0.038(3) 0.060(4) 0.003(3) 0.002(4) 0.012(2)
N3 0.050(4) 0.058(4) 0.050(4) 0.000(3) 0.015(3) -0.010(3)
C6 0.062(5) 0.039(4) 0.067(7) 0.012(4) -0.001(4) 0.003(3)
C4 0.036(3) 0.056(5) 0.082(7) -0.003(5) -0.004(4) -0.008(3)
C2 0.070(6) 0.051(5) 0.067(7) -0.020(5) -0.001(5) 0.002(4)
C3 0.038(3) 0.061(5) 0.068(6) 0.008(5) -0.001(5) 0.004(3)
C5 0.069(5) 0.042(5) 0.041(5) -0.010(4) 0.005(4) -0.002(3)
C1 0.089(7) 0.048(5) 0.072(7) 0.027(5) 0.003(5) 0.009(5)

loop_
_atom_type_symbol
_atom_type_description
_atom_type_scat_dispersion_real
_atom_type_scat_dispersion_imag
_atom_type_scat_source
C C 0.0033 0.0016 'International Tables Vol C Tables 4.2.6.8 and 6.1.1.4'
H H 0.0000 0.0000 'International Tables Vol C Tables 4.2.6.8 and 6.1.1.4'
Br Br -0.2901 2.4595 'International Tables Vol C Tables 4.2.6.8 and 6.1.1.4'
N N 0.0061 0.0033 'International Tables Vol C Tables 4.2.6.8 and 6.1.1.4'
P P 0.1023 0.0942 'International Tables Vol C Tables 4.2.6.8 and 6.1.1.4'

loop_
_exptl_crystal_face_index_h
_exptl_crystal_face_index_k
_exptl_crystal_face_index_l
_exptl_crystal_face_perp_dist
9 -4 12 0.0602
16 8 0 0.1039
-12 2 -11 0.0821
-16 -8 -1 0.0859
16 -2 8 0.0780
-4 9 10 0.0763
-14 9 3 0.0875
-16 3 -7 0.0798
-10 -3 -11 0.0857
9 -10 -7 0.1047
11 10 -6 0.0939

loop_
_geom_angle_atom_site_label_1
_geom_angle_atom_site_label_2
_geom_angle_atom_site_label_3
_geom_angle
_geom_angle_site_symmetry_1
_geom_angle_site_symmetry_3
_geom_angle_publ_flag
C2 P1 C3 95.5(5) . . ?
C2 P1 C1 97.5(5) . . ?
C1 P1 C3 97.4(5) . . ?
C4 N2 C5 104.7(7) . . ?
C1 N2 C4 110.8(7) . . ?
C1 N2 C5 110.0(7) . . ?
H1C N1 H1D 106(4) . . ?
H1C N1 H1E 107(4) . . ?
H1C N1 H1F 111(4) . . ?
H1D N1 H1E 107(4) . . ?
H1D N1 H1F 111(4) . . ?
H1E N1 H1F 116(4) . . ?
C6 N4 H4 107.3 . . ?
C6 N4 C3 111.7(8) . . ?
C6 N4 C5 110.7(6) . . ?
C3 N4 H4 107.3 . . ?
C3 N4 C5 112.3(7) . . ?
C5 N4 H4 107.3 . . ?
C6 N3 H3 108.4 . . ?
C4 N3 H3 108.4 . . ?
C4 N3 C6 109.2(8) . . ?
C2 N3 H3 108.4 . . ?
C2 N3 C6 111.9(7) . . ?
C2 N3 C4 110.4(8) . . ?
N4 C6 N3 108.3(7) . . ?
N4 C6 H6A 110.0 . . ?
N4 C6 H6B 110.0 . . ?
N3 C6 H6A 110.0 . . ?
N3 C6 H6B 110.0 . . ?
H6A C6 H6B 108.4 . . ?
N2 C4 N3 113.7(5) . . ?
N2 C4 H4A 108.8 . . ?
N2 C4 H4B 108.8 . . ?
N3 C4 H4A 108.8 . . ?
N3 C4 H4B 108.8 . . ?
H4A C4 H4B 107.7 . . ?
P1 C2 H2A 108.6 . . ?
P1 C2 H2B 108.6 . . ?
N3 C2 P1 114.7(7) . . ?
N3 C2 H2A 108.6 . . ?
N3 C2 H2B 108.6 . . ?
H2A C2 H2B 107.6 . . ?
P1 C3 H3A 108.7 . . ?
P1 C3 H3B 108.7 . . ?
N4 C3 P1 114.4(5) . . ?
N4 C3 H3A 108.7 . . ?
N4 C3 H3B 108.7 . . ?
H3A C3 H3B 107.6 . . ?
N2 C5 N4 112.5(7) . . ?
N2 C5 H5A 109.1 . . ?
N2 C5 H5B 109.1 . . ?
N4 C5 H5A 109.1 . . ?
N4 C5 H5B 109.1 . . ?
H5A C5 H5B 107.8 . . ?
P1 C1 H1A 107.5 . . ?
P1 C1 H1B 107.5 . . ?
N2 C1 P1 119.1(7) . . ?
N2 C1 H1A 107.5 . . ?
N2 C1 H1B 107.5 . . ?
H1A C1 H1B 107.0 . . ?

loop_
_geom_bond_atom_site_label_1
_geom_bond_atom_site_label_2
_geom_bond_distance
_geom_bond_site_symmetry_2
_geom_bond_publ_flag
P1 C2 1.798(12) . ?
P1 C3 1.812(9) . ?
P1 C1 1.799(13) . ?
N2 C4 1.510(14) . ?
N2 C5 1.526(12) . ?
N2 C1 1.444(13) . ?
N1 H1C 1.06(2) . ?
N1 H1D 1.07(2) . ?
N1 H1E 1.05(2) . ?
N1 H1F 1.03(2) . ?
N4 H4 0.9800 . ?
N4 C6 1.475(13) . ?
N4 C3 1.492(11) . ?
N4 C5 1.526(13) . ?
N3 H3 0.9800 . ?
N3 C6 1.536(12) . ?
N3 C4 1.528(14) . ?
N3 C2 1.509(12) . ?
C6 H6A 0.9700 . ?
C6 H6B 0.9700 . ?
C4 H4A 0.9700 . ?
C4 H4B 0.9700 . ?
C2 H2A 0.9700 . ?
C2 H2B 0.9700 . ?
C3 H3A 0.9700 . ?
C3 H3B 0.9700 . ?
C5 H5A 0.9700 . ?
C5 H5B 0.9700 . ?
C1 H1A 0.9700 . ?
C1 H1B 0.9700 . ?

loop_
_geom_torsion_atom_site_label_1
_geom_torsion_atom_site_label_2
_geom_torsion_atom_site_label_3
_geom_torsion_atom_site_label_4
_geom_torsion
_geom_torsion_site_symmetry_1
_geom_torsion_site_symmetry_2
_geom_torsion_site_symmetry_3
_geom_torsion_site_symmetry_4
_geom_torsion_publ_flag
C6 N4 C3 P1 -66.1(10) . . . . ?
C6 N4 C5 N2 62.1(9) . . . . ?
C6 N3 C4 N2 -60.1(9) . . . . ?
C6 N3 C2 P1 61.9(11) . . . . ?
C4 N2 C5 N4 -57.8(8) . . . . ?
C4 N2 C1 P1 56.5(11) . . . . ?
C4 N3 C6 N4 57.6(9) . . . . ?
C4 N3 C2 P1 -59.9(9) . . . . ?
C2 P1 C3 N4 51.8(9) . . . . ?
C2 P1 C1 N2 -47.8(9) . . . . ?
C2 N3 C6 N4 -64.8(11) . . . . ?
C2 N3 C4 N2 63.3(9) . . . . ?
C3 P1 C2 N3 -50.2(8) . . . . ?
C3 P1 C1 N2 48.8(10) . . . . ?
C3 N4 C6 N3 66.7(9) . . . . ?
C3 N4 C5 N2 -63.4(9) . . . . ?
C5 N2 C4 N3 58.0(8) . . . . ?
C5 N2 C1 P1 -58.8(11) . . . . ?
C5 N4 C6 N3 -59.1(9) . . . . ?
C5 N4 C3 P1 58.9(10) . . . . ?
C1 P1 C2 N3 48.0(8) . . . . ?
C1 P1 C3 N4 -46.6(9) . . . . ?
C1 N2 C4 N3 -60.5(9) . . . . ?
C1 N2 C5 N4 61.3(10) . . . . ?

loop_
_exptl_oxdiff_crystal_face_indexfrac_h
_exptl_oxdiff_crystal_face_indexfrac_k
_exptl_oxdiff_crystal_face_indexfrac_l
_exptl_oxdiff_crystal_face_x
_exptl_oxdiff_crystal_face_y
_exptl_oxdiff_crystal_face_z
8.5917 -4.0767 11.6166 -0.3373 0.2613 0.9044
15.9192 8.1121 0.2236 0.6336 -0.4831 0.6043
-11.8228 1.7505 -10.7378 0.1541 -0.1213 -0.9806
-16.3071 -7.6072 -1.1843 -0.5926 0.4515 -0.6671
15.5002 -1.6374 8.1385 -0.1133 -0.1433 0.9832
-4.1828 9.2448 9.8635 0.5666 0.7418 0.3588
-14.0961 9.1612 3.1093 0.5702 0.7431 -0.3502
-16.4651 3.2193 -6.6176 0.2104 0.2705 -0.9394
-10.4578 -3.0293 -11.1545 -0.1753 -0.2335 -0.9564
9.4628 -9.8424 -7.1457 -0.6076 -0.7938 -0.0267
10.6322 9.9950 -6.0741 0.7909 -0.6052 0.0906
